data_7244508
loop_
_publ_author_name
'Vorontsova, Svetlana K.'
'Zavarzin, Igor V.'
'Shirinian, Valerii Z.'
'Bozhenko, Eugene I.'
'Andreeva, Olga E.'
'Sorokin, Danila V.'
'Scherbakov, Alexander M.'
'Minyaev, Mikhail E.'

_publ_section_title
;
 Synthesis and crystal structures of D-annulated pentacyclic steroids:
 looking within and beyond AR signalling in prostate cancer
;
_journal_issue 11
_journal_name_full CrystEngComm
_journal_page_first 2089
_journal_page_last 2099
_journal_paper_doi 10.1039/D1CE01417J
_journal_volume 24
_journal_year 2022
_chemical_absolute_configuration synad
_chemical_formula_moiety 'C28 H33 Cl O2'
_chemical_formula_sum 'C28 H33 Cl O2'
_chemical_formula_weight 436.99
_space_group_crystal_system orthorhombic
_space_group_IT_number 19
_space_group_name_Hall 'P 2ac 2ab'
_space_group_name_H-M_alt 'P 21 21 21'
_atom_sites_solution_hydrogens geom
_atom_sites_solution_primary direct
_atom_sites_solution_secondary difmap
_audit_creation_method SHELXL-2018/3
_audit_update_record
;
2021-02-02 deposited with the CCDC.	2022-02-02 downloaded from the CCDC.
;
_cell_angle_alpha 90
_cell_angle_beta 90
_cell_angle_gamma 90
_cell_formula_units_Z 4
_cell_length_a 9.5984(2)
_cell_length_b 13.7895(4)
_cell_length_c 17.3969(4)
_cell_measurement_reflns_used 9733
_cell_measurement_temperature 100(2)
_cell_measurement_theta_max 32.00
_cell_measurement_theta_min 2.42
_cell_volume 2302.60(10)
_computing_cell_refinement 'SAINT (Bruker, 2019)'
_computing_data_collection '<i>APEX3</i> (Bruker, 2019)'
_computing_data_reduction 'SAINT (Bruker, 2019)'
_computing_molecular_graphics 'SHELXTL (Sheldrick, Acta Cryst., 2008, A64, 112-122)'
_computing_publication_material 'SHELXTL (Sheldrick, Acta Cryst., 2008, A64, 112-122)'
_computing_structure_refinement 'SHELXL-2018 (Sheldrick, Acta Cryst., 2015, C71, 3-8)'
_computing_structure_solution 'SHELXT, SHELXS-2013 (Sheldrick, Acta Cryst., 2015, A71, 3-8)'
_diffrn_ambient_temperature 100(2)
_diffrn_detector_area_resol_mean 7.31
_diffrn_measured_fraction_theta_full 0.999
_diffrn_measured_fraction_theta_max 1.000
_diffrn_measurement_device_type 'Bruker AXS D8 QUEST, Photon III detector'
_diffrn_measurement_method '\f and \w shutterless scans'
_diffrn_radiation_monochromator graphite
_diffrn_radiation_type MoK\a
_diffrn_radiation_wavelength 0.71073
_diffrn_reflns_av_R_equivalents 0.0460
_diffrn_reflns_av_unetI/netI 0.0233
_diffrn_reflns_Laue_measured_fraction_full 0.999
_diffrn_reflns_Laue_measured_fraction_max 1.000
_diffrn_reflns_limit_h_max 14
_diffrn_reflns_limit_h_min -14
_diffrn_reflns_limit_k_max 20
_diffrn_reflns_limit_k_min -20
_diffrn_reflns_limit_l_max 25
_diffrn_reflns_limit_l_min -25
_diffrn_reflns_number 97543
_diffrn_reflns_point_group_measured_fraction_full 1.000
_diffrn_reflns_point_group_measured_fraction_max 1.000
_diffrn_reflns_theta_full 25.242
_diffrn_reflns_theta_max 32.051
_diffrn_reflns_theta_min 2.341
_diffrn_source 'sealed X-Ray tube'
_diffrn_source_current 30
_diffrn_source_power 50
_diffrn_source_size '0.6 mm, fine-focus'
_exptl_absorpt_coefficient_mu 0.189
_exptl_absorpt_correction_T_max 0.7571
_exptl_absorpt_correction_T_min 0.7116
_exptl_absorpt_correction_type multi-scan
_exptl_absorpt_process_details 'SADABS 2016/2 (Krause et al., J. Appl. Cryst. 2015, 48, 3-10)'
_exptl_crystal_colour colourless
_exptl_crystal_density_diffrn 1.261
_exptl_crystal_density_method 'not measured'
_exptl_crystal_description needle
_exptl_crystal_F_000 936
_exptl_crystal_size_max 0.400
_exptl_crystal_size_mid 0.110
_exptl_crystal_size_min 0.080
_refine_diff_density_max 0.315
_refine_diff_density_min -0.178
_refine_diff_density_rms 0.045
_refine_ls_abs_structure_details
;
 Flack x determined using 3112 quotients [(I+)-(I-)]/[(I+)+(I-)]
 (Parsons, Flack, Wagner, Acta Cryst., 2013, B69, 249-259).
;
_refine_ls_abs_structure_Flack 0.014(13)
_refine_ls_extinction_method none
_refine_ls_goodness_of_fit_ref 1.054
_refine_ls_hydrogen_treatment mixed
_refine_ls_matrix_type full
_refine_ls_number_parameters 303
_refine_ls_number_reflns 8024
_refine_ls_number_restraints 0
_refine_ls_restrained_S_all 1.054
_refine_ls_R_factor_all 0.0403
_refine_ls_R_factor_gt 0.0352
_refine_ls_shift/su_max 0.000
_refine_ls_shift/su_mean 0.000
_refine_ls_structure_factor_coef Fsqd
_refine_ls_weighting_details 'w=1/[\s^2^(Fo^2^)+(0.0433P)^2^+0.4809P] where P=(Fo^2^+2Fc^2^)/3'
_refine_ls_weighting_scheme calc
_refine_ls_wR_factor_gt 0.0836
_refine_ls_wR_factor_ref 0.0877
_reflns_Friedel_coverage 0.795
_reflns_Friedel_fraction_full 1.000
_reflns_Friedel_fraction_max 0.999
_reflns_number_gt 7458
_reflns_number_total 8024
_reflns_threshold_expression 'I > 2\s(I)'
_cod_data_source_file d1ce01417j3.cif
_cod_data_source_block 3d
_cod_depositor_comments 'Adding full bibliography for 7244501--7244512.cif.'
_cod_database_code 7244508
_shelx_shelxl_version_number 2018/3
_shelx_space_group_comment
;
The symmetry employed for this shelxl refinement is uniquely defined
by the following loop, which should always be used as a source of
symmetry information in preference to the above space-group names.
They are only intended as comments.
;
_shelx_estimated_absorpt_t_min 0.928
_shelx_estimated_absorpt_t_max 0.985

loop_
_space_group_symop_operation_xyz
'x, y, z'
'x+1/2, -y+1/2, -z'
'-x, y+1/2, -z+1/2'
'-x+1/2, -y, z+1/2'

loop_
_atom_site_label
_atom_site_type_symbol
_atom_site_fract_x
_atom_site_fract_y
_atom_site_fract_z
_atom_site_U_iso_or_equiv
_atom_site_adp_type
_atom_site_occupancy
_atom_site_site_symmetry_order
_atom_site_calc_flag
_atom_site_refinement_flags_posn
_atom_site_refinement_flags_adp
_atom_site_refinement_flags_occupancy
_atom_site_disorder_assembly
_atom_site_disorder_group
Cl1 Cl -0.08368(4) 1.01167(3) 0.31952(2) 0.02679(10) Uani 1 1 d . . . . .
O1 O 1.22524(16) 0.24299(10) 0.34520(11) 0.0422(4) Uani 1 1 d . . . . .
O2 O 0.37161(13) 0.55891(9) 0.27123(7) 0.0223(2) Uani 1 1 d . . . . .
C1 C 0.90384(17) 0.31701(11) 0.43148(9) 0.0182(3) Uani 1 1 d . . . . .
H1A H 0.8395(10) 0.2924(4) 0.4692(6) 0.022 Uiso 1 1 calc R U . . .
H1B H 0.8620(7) 0.30875(17) 0.3816(8) 0.022 Uiso 1 1 calc R U . . .
C2 C 1.03766(18) 0.25760(12) 0.43498(10) 0.0230(3) Uani 1 1 d . . . . .
H2A H 1.0753(7) 0.25957(12) 0.4874(9) 0.028 Uiso 1 1 calc R U . . .
H2B H 1.0169(4) 0.1897(11) 0.4223(2) 0.028 Uiso 1 1 calc R U . . .
C3 C 1.14475(18) 0.29613(12) 0.37977(11) 0.0245(3) Uani 1 1 d . . . . .
C4 C 1.15020(17) 0.40191(12) 0.37169(10) 0.0203(3) Uani 1 1 d . . . . .
H4 H 1.2293(17) 0.4317(7) 0.3401(7) 0.024 Uiso 1 1 calc R U . . .
C5 C 1.05598(15) 0.46138(10) 0.40388(8) 0.0159(3) Uani 1 1 d . . . . .
C6 C 1.07723(17) 0.56945(11) 0.40030(9) 0.0184(3) Uani 1 1 d . . . . .
H6B H 1.1595(12) 0.5843(2) 0.3648(5) 0.022 Uiso 1 1 calc R U . . .
H6A H 1.1017(4) 0.5945(4) 0.4540(8) 0.022 Uiso 1 1 calc R U . . .
C7 C 0.94825(15) 0.62310(10) 0.37096(9) 0.0156(3) Uani 1 1 d . . . . .
H7A H 0.9631(3) 0.6927(10) 0.37605(11) 0.019 Uiso 1 1 calc R U . . .
H7B H 0.9354(2) 0.6088(2) 0.3166(8) 0.019 Uiso 1 1 calc R U . . .
C8 C 0.81655(15) 0.59473(10) 0.41476(8) 0.0138(2) Uani 1 1 d . . . . .
H8 H 0.8240(2) 0.6174(5) 0.4677(11) 0.017 Uiso 1 1 calc R U . . .
C9 C 0.79863(15) 0.48320(10) 0.41463(8) 0.0139(2) Uani 1 1 d . . . . .
H9 H 0.7904(2) 0.4653(4) 0.3629(12) 0.017 Uiso 1 1 calc R U . . .
C10 C 0.92697(17) 0.42638(10) 0.44612(8) 0.0154(2) Uani 1 1 d . . . . .
C11 C 0.66158(17) 0.45213(11) 0.45308(9) 0.0193(3) Uani 1 1 d . . . . .
H11B H 0.6512(2) 0.3823(11) 0.44821(12) 0.023 Uiso 1 1 calc R U . . .
H11A H 0.66598(18) 0.4675(3) 0.5075(9) 0.023 Uiso 1 1 calc R U . . .
C12 C 0.53364(16) 0.50194(11) 0.41786(9) 0.0192(3) Uani 1 1 d . . . . .
H12B H 0.5213(3) 0.4796(4) 0.3645(8) 0.023 Uiso 1 1 calc R U . . .
H12A H 0.4498(13) 0.4838(3) 0.4472(5) 0.023 Uiso 1 1 calc R U . . .
C13 C 0.55041(15) 0.61216(10) 0.41879(8) 0.0155(3) Uani 1 1 d . . . . .
C14 C 0.68708(15) 0.63928(10) 0.37777(8) 0.0138(2) Uani 1 1 d . . . . .
H14 H 0.6806(2) 0.6099(6) 0.3242(11) 0.017 Uiso 1 1 calc R U . . .
C15 C 0.67789(16) 0.74997(10) 0.36667(9) 0.0170(3) Uani 1 1 d . . . . .
H15B H 0.7264(8) 0.7696(3) 0.3208(7) 0.020 Uiso 1 1 calc R U . . .
H15A H 0.7177(6) 0.7835(5) 0.4100(7) 0.020 Uiso 1 1 calc R U . . .
C16 C 0.51866(16) 0.77220(10) 0.35978(8) 0.0154(3) Uani 1 1 d . . . . .
H16 H 0.4899(6) 0.8175(10) 0.3994(8) 0.019 Uiso 1 1 calc R U . . .
C17 C 0.44609(15) 0.67271(10) 0.37125(8) 0.0151(2) Uani 1 1 d . . . . .
H17 H 0.3595(19) 0.68016(19) 0.3983(6) 0.018 Uiso 1 1 calc R U . . .
C18 C 0.42122(16) 0.63664(11) 0.28885(8) 0.0164(3) Uani 1 1 d . . . . .
C19 C 0.46648(17) 0.71404(11) 0.23226(9) 0.0185(3) Uani 1 1 d . . . . .
H19A H 0.3988(10) 0.71925(14) 0.1889(7) 0.022 Uiso 1 1 calc R U . . .
H19B H 0.5605(14) 0.6990(3) 0.2109(3) 0.022 Uiso 1 1 calc R U . . .
C20 C 0.46984(16) 0.80799(11) 0.27909(8) 0.0166(3) Uani 1 1 d . . . . .
H20 H 0.5380(15) 0.8526(10) 0.2575(5) 0.020 Uiso 1 1 calc R U . . .
C21 C 0.94947(19) 0.44320(13) 0.53324(9) 0.0223(3) Uani 1 1 d . . . . .
H21A H 0.9524(15) 0.5123(10) 0.5436(2) 0.033 Uiso 1 1 calc R U . . .
H21B H 1.0368(14) 0.4138(10) 0.5489(3) 0.033 Uiso 1 1 calc R U . . .
H21C H 0.8734(13) 0.4140(10) 0.5617(4) 0.033 Uiso 1 1 calc R U . . .
C22 C 0.54461(18) 0.64993(13) 0.50221(9) 0.0220(3) Uani 1 1 d . . . . .
H22A H 0.5586(15) 0.7213(10) 0.50244(11) 0.033 Uiso 1 1 calc R U . . .
H22B H 0.6191(14) 0.6185(9) 0.5330(5) 0.033 Uiso 1 1 calc R U . . .
H22C H 0.4524(13) 0.6343(9) 0.5249(4) 0.033 Uiso 1 1 calc R U . . .
C23 C 0.32884(16) 0.85715(11) 0.28540(8) 0.0162(3) Uani 1 1 d . . . . .
C24 C 0.20243(16) 0.80808(12) 0.27809(9) 0.0189(3) Uani 1 1 d . . . . .
H24 H 0.20306(16) 0.7399(16) 0.2660(3) 0.023 Uiso 1 1 calc R U . . .
C25 C 0.07511(17) 0.85535(12) 0.28785(9) 0.0198(3) Uani 1 1 d . . . . .
H25 H -0.013(2) 0.8200(8) 0.28194(16) 0.024 Uiso 1 1 calc R U . . .
C26 C 0.07490(17) 0.95315(12) 0.30606(8) 0.0192(3) Uani 1 1 d . . . . .
C27 C 0.19819(16) 1.00478(12) 0.31343(8) 0.0189(3) Uani 1 1 d . . . . .
H27 H 0.19677(16) 1.0738(16) 0.3259(3) 0.023 Uiso 1 1 calc R U . . .
C28 C 0.32423(17) 0.95633(11) 0.30268(8) 0.0171(3) Uani 1 1 d . . . . .
H28 H 0.407(2) 0.9905(8) 0.30707(13) 0.021 Uiso 1 1 calc R U . . .

loop_
_atom_site_aniso_label
_atom_site_aniso_U_11
_atom_site_aniso_U_22
_atom_site_aniso_U_33
_atom_site_aniso_U_23
_atom_site_aniso_U_13
_atom_site_aniso_U_12
Cl1 0.01991(17) 0.0317(2) 0.02872(18) 0.00356(16) 0.00242(15) 0.00895(15)
O1 0.0344(8) 0.0225(6) 0.0697(11) -0.0051(7) 0.0232(7) 0.0075(6)
O2 0.0182(5) 0.0200(5) 0.0287(6) -0.0039(5) -0.0023(4) -0.0023(4)
C1 0.0188(7) 0.0145(6) 0.0214(6) 0.0028(5) 0.0024(5) 0.0016(5)
C2 0.0247(8) 0.0155(6) 0.0287(8) 0.0038(6) 0.0018(6) 0.0062(6)
C3 0.0198(7) 0.0195(7) 0.0343(8) 0.0001(6) 0.0036(6) 0.0044(6)
C4 0.0173(7) 0.0191(7) 0.0243(7) 0.0003(6) 0.0027(6) 0.0017(5)
C5 0.0148(6) 0.0153(6) 0.0174(6) 0.0004(5) -0.0020(5) 0.0010(5)
C6 0.0149(6) 0.0160(6) 0.0243(7) -0.0009(5) -0.0021(6) 0.0002(5)
C7 0.0138(6) 0.0134(6) 0.0196(6) 0.0006(5) -0.0005(5) -0.0004(5)
C8 0.0144(6) 0.0127(6) 0.0142(5) 0.0003(4) -0.0003(5) 0.0013(5)
C9 0.0140(6) 0.0126(6) 0.0151(6) 0.0010(5) 0.0013(4) 0.0009(5)
C10 0.0171(6) 0.0151(6) 0.0139(5) 0.0016(4) 0.0005(5) 0.0024(5)
C11 0.0168(7) 0.0169(6) 0.0243(7) 0.0073(5) 0.0035(5) 0.0016(5)
C12 0.0135(6) 0.0173(7) 0.0267(7) 0.0046(6) 0.0033(5) -0.0007(5)
C13 0.0146(6) 0.0155(6) 0.0165(6) 0.0016(5) 0.0022(5) 0.0022(5)
C14 0.0133(6) 0.0125(6) 0.0155(6) 0.0002(4) 0.0002(5) -0.0001(5)
C15 0.0146(6) 0.0135(6) 0.0230(6) 0.0014(5) -0.0025(5) 0.0004(5)
C16 0.0151(6) 0.0135(6) 0.0177(6) -0.0005(5) -0.0022(5) 0.0013(5)
C17 0.0130(6) 0.0155(6) 0.0169(6) -0.0006(5) 0.0012(5) 0.0008(5)
C18 0.0113(6) 0.0183(6) 0.0198(6) -0.0011(5) 0.0006(5) 0.0015(5)
C19 0.0179(6) 0.0207(7) 0.0167(6) -0.0006(5) 0.0013(5) 0.0008(5)
C20 0.0152(6) 0.0168(6) 0.0178(6) 0.0025(5) 0.0002(5) 0.0000(5)
C21 0.0272(8) 0.0248(7) 0.0150(6) 0.0006(5) -0.0010(6) 0.0055(6)
C22 0.0237(8) 0.0268(8) 0.0156(6) 0.0010(6) 0.0028(5) 0.0066(6)
C23 0.0164(6) 0.0180(6) 0.0142(6) 0.0029(5) -0.0010(5) 0.0009(5)
C24 0.0169(7) 0.0186(7) 0.0213(7) 0.0035(5) -0.0027(5) 0.0002(5)
C25 0.0164(6) 0.0225(7) 0.0204(6) 0.0056(5) -0.0013(5) 0.0006(6)
C26 0.0182(6) 0.0235(7) 0.0160(6) 0.0043(5) 0.0003(5) 0.0060(6)
C27 0.0215(7) 0.0192(7) 0.0160(6) 0.0018(5) -0.0010(5) 0.0031(5)
C28 0.0177(6) 0.0179(6) 0.0158(6) 0.0028(5) -0.0018(5) -0.0002(5)

loop_
_atom_type_symbol
_atom_type_description
_atom_type_scat_dispersion_real
_atom_type_scat_dispersion_imag
_atom_type_scat_source
C C 0.0033 0.0016 'International Tables Vol C Tables 4.2.6.8 and 6.1.1.4'
H H 0.0000 0.0000 'International Tables Vol C Tables 4.2.6.8 and 6.1.1.4'
O O 0.0106 0.0060 'International Tables Vol C Tables 4.2.6.8 and 6.1.1.4'
Cl Cl 0.1484 0.1585 'International Tables Vol C Tables 4.2.6.8 and 6.1.1.4'

loop_
_geom_angle_atom_site_label_1
_geom_angle_atom_site_label_2
_geom_angle_atom_site_label_3
_geom_angle
_geom_angle_site_symmetry_1
_geom_angle_site_symmetry_3
_geom_angle_publ_flag
C2 C1 C10 113.37(13) . . ?
C2 C1 H1A 108.9 . . ?
C10 C1 H1A 108.9 . . ?
C2 C1 H1B 108.9 . . ?
C10 C1 H1B 108.9 . . ?
H1A C1 H1B 107.7 . . ?
C3 C2 C1 111.13(13) . . ?
C3 C2 H2A 109.4 . . ?
C1 C2 H2A 109.4 . . ?
C3 C2 H2B 109.4 . . ?
C1 C2 H2B 109.4 . . ?
H2A C2 H2B 108.0 . . ?
O1 C3 C4 121.77(17) . . ?
O1 C3 C2 122.29(16) . . ?
C4 C3 C2 115.92(14) . . ?
C5 C4 C3 122.92(15) . . ?
C5 C4 H4 118.5 . . ?
C3 C4 H4 118.5 . . ?
C4 C5 C6 119.74(14) . . ?
C4 C5 C10 123.83(14) . . ?
C6 C5 C10 116.43(13) . . ?
C5 C6 C7 112.51(13) . . ?
C5 C6 H6B 109.1 . . ?
C7 C6 H6B 109.1 . . ?
C5 C6 H6A 109.1 . . ?
C7 C6 H6A 109.1 . . ?
H6B C6 H6A 107.8 . . ?
C8 C7 C6 112.31(12) . . ?
C8 C7 H7A 109.1 . . ?
C6 C7 H7A 109.1 . . ?
C8 C7 H7B 109.1 . . ?
C6 C7 H7B 109.1 . . ?
H7A C7 H7B 107.9 . . ?
C7 C8 C14 111.11(11) . . ?
C7 C8 C9 110.24(11) . . ?
C14 C8 C9 107.97(11) . . ?
C7 C8 H8 109.2 . . ?
C14 C8 H8 109.2 . . ?
C9 C8 H8 109.2 . . ?
C11 C9 C8 111.81(12) . . ?
C11 C9 C10 112.53(12) . . ?
C8 C9 C10 114.27(12) . . ?
C11 C9 H9 105.8 . . ?
C8 C9 H9 105.8 . . ?
C10 C9 H9 105.8 . . ?
C5 C10 C1 110.34(12) . . ?
C5 C10 C21 108.20(13) . . ?
C1 C10 C21 109.12(12) . . ?
C5 C10 C9 108.33(11) . . ?
C1 C10 C9 108.60(12) . . ?
C21 C10 C9 112.26(12) . . ?
C12 C11 C9 112.73(12) . . ?
C12 C11 H11B 109.0 . . ?
C9 C11 H11B 109.0 . . ?
C12 C11 H11A 109.0 . . ?
C9 C11 H11A 109.0 . . ?
H11B C11 H11A 107.8 . . ?
C13 C12 C11 110.88(13) . . ?
C13 C12 H12B 109.5 . . ?
C11 C12 H12B 109.5 . . ?
C13 C12 H12A 109.5 . . ?
C11 C12 H12A 109.5 . . ?
H12B C12 H12A 108.1 . . ?
C12 C13 C14 109.04(12) . . ?
C12 C13 C22 109.99(12) . . ?
C14 C13 C22 112.63(13) . . ?
C12 C13 C17 117.63(13) . . ?
C14 C13 C17 99.96(11) . . ?
C22 C13 C17 107.34(12) . . ?
C8 C14 C13 113.58(11) . . ?
C8 C14 C15 119.83(12) . . ?
C13 C14 C15 104.47(12) . . ?
C8 C14 H14 106.0 . . ?
C13 C14 H14 106.0 . . ?
C15 C14 H14 106.0 . . ?
C14 C15 C16 105.06(12) . . ?
C14 C15 H15B 110.7 . . ?
C16 C15 H15B 110.7 . . ?
C14 C15 H15A 110.7 . . ?
C16 C15 H15A 110.7 . . ?
H15B C15 H15A 108.8 . . ?
C17 C16 C20 105.11(12) . . ?
C17 C16 C15 104.81(11) . . ?
C20 C16 C15 115.13(12) . . ?
C17 C16 H16 110.5 . . ?
C20 C16 H16 110.5 . . ?
C15 C16 H16 110.5 . . ?
C18 C17 C13 115.19(12) . . ?
C18 C17 C16 103.65(11) . . ?
C13 C17 C16 104.83(11) . . ?
C18 C17 H17 110.9 . . ?
C13 C17 H17 110.9 . . ?
C16 C17 H17 110.9 . . ?
O2 C18 C19 124.82(14) . . ?
O2 C18 C17 125.69(14) . . ?
C19 C18 C17 109.49(12) . . ?
C18 C19 C20 104.86(12) . . ?
C18 C19 H19A 110.8 . . ?
C20 C19 H19A 110.8 . . ?
C18 C19 H19B 110.8 . . ?
C20 C19 H19B 110.8 . . ?
H19A C19 H19B 108.9 . . ?
C23 C20 C19 113.44(13) . . ?
C23 C20 C16 110.12(12) . . ?
C19 C20 C16 102.56(12) . . ?
C23 C20 H20 110.2 . . ?
C19 C20 H20 110.2 . . ?
C16 C20 H20 110.2 . . ?
C10 C21 H21A 109.5 . . ?
C10 C21 H21B 109.5 . . ?
H21A C21 H21B 109.5 . . ?
C10 C21 H21C 109.5 . . ?
H21A C21 H21C 109.5 . . ?
H21B C21 H21C 109.5 . . ?
C13 C22 H22A 109.5 . . ?
C13 C22 H22B 109.5 . . ?
H22A C22 H22B 109.5 . . ?
C13 C22 H22C 109.5 . . ?
H22A C22 H22C 109.5 . . ?
H22B C22 H22C 109.5 . . ?
C24 C23 C28 117.75(14) . . ?
C24 C23 C20 123.53(13) . . ?
C28 C23 C20 118.67(14) . . ?
C23 C24 C25 121.60(15) . . ?
C23 C24 H24 119.2 . . ?
C25 C24 H24 119.2 . . ?
C26 C25 C24 118.94(15) . . ?
C26 C25 H25 120.5 . . ?
C24 C25 H25 120.5 . . ?
C25 C26 C27 121.31(15) . . ?
C25 C26 Cl1 118.94(13) . . ?
C27 C26 Cl1 119.75(12) . . ?
C26 C27 C28 118.81(14) . . ?
C26 C27 H27 120.6 . . ?
C28 C27 H27 120.6 . . ?
C27 C28 C23 121.59(15) . . ?
C27 C28 H28 119.2 . . ?
C23 C28 H28 119.2 . . ?

loop_
_geom_bond_atom_site_label_1
_geom_bond_atom_site_label_2
_geom_bond_distance
_geom_bond_site_symmetry_2
_geom_bond_publ_flag
Cl1 C26 1.7386(16) . ?
O1 C3 1.223(2) . ?
O2 C18 1.2122(19) . ?
C1 C2 1.525(2) . ?
C1 C10 1.546(2) . ?
C1 H1A 0.962(15) . ?
C1 H1B 0.962(15) . ?
C2 C3 1.504(2) . ?
C2 H2A 0.982(16) . ?
C2 H2B 0.982(16) . ?
C3 C4 1.466(2) . ?
C4 C5 1.343(2) . ?
C4 H4 1.02(2) . ?
C5 C6 1.505(2) . ?
C5 C10 1.519(2) . ?
C6 C7 1.530(2) . ?
C6 H6B 1.023(15) . ?
C6 H6A 1.023(15) . ?
C7 C8 1.527(2) . ?
C7 H7A 0.974(14) . ?
C7 H7B 0.974(14) . ?
C8 C14 1.528(2) . ?
C8 C9 1.548(2) . ?
C8 H8 0.98(2) . ?
C9 C11 1.537(2) . ?
C9 C10 1.559(2) . ?
C9 H9 0.94(2) . ?
C10 C21 1.548(2) . ?
C11 C12 1.535(2) . ?
C11 H11B 0.972(16) . ?
C11 H11A 0.972(16) . ?
C12 C13 1.529(2) . ?
C12 H12B 0.985(15) . ?
C12 H12A 0.985(15) . ?
C13 C14 1.540(2) . ?
C13 C22 1.543(2) . ?
C13 C17 1.544(2) . ?
C14 C15 1.541(2) . ?
C14 H14 1.02(2) . ?
C15 C16 1.563(2) . ?
C15 H15B 0.963(14) . ?
C15 H15A 0.963(14) . ?
C16 C17 1.552(2) . ?
C16 C20 1.560(2) . ?
C16 H16 0.97(2) . ?
C17 C18 1.536(2) . ?
C17 H17 0.96(2) . ?
C18 C19 1.516(2) . ?
C19 C20 1.531(2) . ?
C19 H19A 0.998(15) . ?
C19 H19B 0.998(15) . ?
C20 C23 1.518(2) . ?
C20 H20 0.97(2) . ?
C21 H21A 0.970(14) . ?
C21 H21B 0.970(14) . ?
C21 H21C 0.970(14) . ?
C22 H22A 0.993(13) . ?
C22 H22B 0.993(13) . ?
C22 H22C 0.993(13) . ?
C23 C24 1.395(2) . ?
C23 C28 1.401(2) . ?
C24 C25 1.395(2) . ?
C24 H24 0.96(2) . ?
C25 C26 1.385(2) . ?
C25 H25 0.98(2) . ?
C26 C27 1.387(2) . ?
C27 C28 1.395(2) . ?
C27 H27 0.98(2) . ?
C28 H28 0.93(2) . ?

loop_
_geom_torsion_atom_site_label_1
_geom_torsion_atom_site_label_2
_geom_torsion_atom_site_label_3
_geom_torsion_atom_site_label_4
_geom_torsion
_geom_torsion_site_symmetry_1
_geom_torsion_site_symmetry_2
_geom_torsion_site_symmetry_3
_geom_torsion_site_symmetry_4
_geom_torsion_publ_flag
C10 C1 C2 C3 -55.84(18) . . . . ?
C1 C2 C3 O1 -144.50(19) . . . . ?
C1 C2 C3 C4 37.5(2) . . . . ?
O1 C3 C4 C5 174.30(18) . . . . ?
C2 C3 C4 C5 -7.7(2) . . . . ?
C3 C4 C5 C6 173.33(15) . . . . ?
C3 C4 C5 C10 -5.5(3) . . . . ?
C4 C5 C6 C7 129.58(16) . . . . ?
C10 C5 C6 C7 -51.49(17) . . . . ?
C5 C6 C7 C8 51.53(17) . . . . ?
C6 C7 C8 C14 -172.73(11) . . . . ?
C6 C7 C8 C9 -53.08(15) . . . . ?
C7 C8 C9 C11 -175.84(12) . . . . ?
C14 C8 C9 C11 -54.30(15) . . . . ?
C7 C8 C9 C10 54.87(15) . . . . ?
C14 C8 C9 C10 176.41(11) . . . . ?
C4 C5 C10 C1 -12.2(2) . . . . ?
C6 C5 C10 C1 168.89(12) . . . . ?
C4 C5 C10 C21 107.08(17) . . . . ?
C6 C5 C10 C21 -71.80(16) . . . . ?
C4 C5 C10 C9 -130.98(15) . . . . ?
C6 C5 C10 C9 50.14(16) . . . . ?
C2 C1 C10 C5 42.49(17) . . . . ?
C2 C1 C10 C21 -76.26(16) . . . . ?
C2 C1 C10 C9 161.08(12) . . . . ?
C11 C9 C10 C5 179.26(12) . . . . ?
C8 C9 C10 C5 -51.81(15) . . . . ?
C11 C9 C10 C1 59.41(15) . . . . ?
C8 C9 C10 C1 -171.66(11) . . . . ?
C11 C9 C10 C21 -61.33(17) . . . . ?
C8 C9 C10 C21 67.60(16) . . . . ?
C8 C9 C11 C12 54.38(17) . . . . ?
C10 C9 C11 C12 -175.43(12) . . . . ?
C9 C11 C12 C13 -54.50(17) . . . . ?
C11 C12 C13 C14 55.17(16) . . . . ?
C11 C12 C13 C22 -68.79(16) . . . . ?
C11 C12 C13 C17 167.95(13) . . . . ?
C7 C8 C14 C13 179.24(12) . . . . ?
C9 C8 C14 C13 58.24(15) . . . . ?
C7 C8 C14 C15 -56.38(17) . . . . ?
C9 C8 C14 C15 -177.38(12) . . . . ?
C12 C13 C14 C8 -59.46(16) . . . . ?
C22 C13 C14 C8 62.93(16) . . . . ?
C17 C13 C14 C8 176.57(11) . . . . ?
C12 C13 C14 C15 168.22(12) . . . . ?
C22 C13 C14 C15 -69.39(14) . . . . ?
C17 C13 C14 C15 44.25(13) . . . . ?
C8 C14 C15 C16 -158.01(12) . . . . ?
C13 C14 C15 C16 -29.38(15) . . . . ?
C14 C15 C16 C17 2.56(15) . . . . ?
C14 C15 C16 C20 -112.39(13) . . . . ?
C12 C13 C17 C18 -47.10(18) . . . . ?
C14 C13 C17 C18 70.66(15) . . . . ?
C22 C13 C17 C18 -171.69(12) . . . . ?
C12 C13 C17 C16 -160.33(12) . . . . ?
C14 C13 C17 C16 -42.57(13) . . . . ?
C22 C13 C17 C16 75.08(14) . . . . ?
C20 C16 C17 C18 25.67(14) . . . . ?
C15 C16 C17 C18 -96.09(13) . . . . ?
C20 C16 C17 C13 146.83(11) . . . . ?
C15 C16 C17 C13 25.07(14) . . . . ?
C13 C17 C18 O2 62.8(2) . . . . ?
C16 C17 C18 O2 176.70(15) . . . . ?
C13 C17 C18 C19 -118.04(13) . . . . ?
C16 C17 C18 C19 -4.12(15) . . . . ?
O2 C18 C19 C20 159.81(15) . . . . ?
C17 C18 C19 C20 -19.38(16) . . . . ?
C18 C19 C20 C23 -84.17(15) . . . . ?
C18 C19 C20 C16 34.56(15) . . . . ?
C17 C16 C20 C23 83.39(14) . . . . ?
C15 C16 C20 C23 -161.84(12) . . . . ?
C17 C16 C20 C19 -37.65(14) . . . . ?
C15 C16 C20 C19 77.13(15) . . . . ?
C19 C20 C23 C24 24.3(2) . . . . ?
C16 C20 C23 C24 -89.99(17) . . . . ?
C19 C20 C23 C28 -158.49(13) . . . . ?
C16 C20 C23 C28 87.23(15) . . . . ?
C28 C23 C24 C25 -0.3(2) . . . . ?
C20 C23 C24 C25 176.98(14) . . . . ?
C23 C24 C25 C26 -0.7(2) . . . . ?
C24 C25 C26 C27 1.1(2) . . . . ?
C24 C25 C26 Cl1 -179.12(12) . . . . ?
C25 C26 C27 C28 -0.4(2) . . . . ?
Cl1 C26 C27 C28 179.75(11) . . . . ?
C26 C27 C28 C23 -0.6(2) . . . . ?
C24 C23 C28 C27 0.9(2) . . . . ?
C20 C23 C28 C27 -176.46(13) . . . . ?
